data_4088902
loop_
_publ_author_name
'Wang, Hao'
'Zhang, Jiji'
'Lin, Zhenyang'
'Xie, Zuowei'

_publ_section_title
;
 Synthesis and Structural Characterization of Carbene-Stabilized
 Carborane-Fused Azaborolyl Radical Cation and Dicarbollyl-Fused Azaborole
;
_journal_issue 16
_journal_name_full Organometallics
_journal_page_first 2579
_journal_paper_doi 10.1021/acs.organomet.6b00545
_journal_volume 35
_journal_year 2016
_chemical_formula_sum 'C30 H56 B11 Cl2 Cu N3'
_chemical_formula_weight 712.13
_space_group_IT_number 2
_space_group_name_Hall '-P 1'
_space_group_name_H-M_alt 'P -1'
_symmetry_cell_setting triclinic
_symmetry_space_group_name_H-M 'P -1'
_atom_sites_solution_hydrogens geom
_atom_sites_solution_primary direct
_atom_sites_solution_secondary difmap
_audit_creation_method SHELXL-97
_cell_angle_alpha 85.7600(10)
_cell_angle_beta 73.9960(10)
_cell_angle_gamma 83.5630(10)
_cell_formula_units_Z 2
_cell_length_a 10.2288(3)
_cell_length_b 11.1680(3)
_cell_length_c 17.6416(5)
_cell_measurement_reflns_used 103
_cell_measurement_temperature 296(2)
_cell_measurement_theta_max 15
_cell_measurement_theta_min 15
_cell_volume 1923.02(9)
_computing_cell_refinement 'BRUKER KAPPA APEXII DUO DIFFRACTOMETER'
_computing_data_collection 'BRUKER KAPPA APEXII DUO DIFFRACTOMETER'
_computing_data_reduction 'BRUKER KAPPA APEXII DUO DIFFRACTOMETER'
_computing_molecular_graphics 'SIEMENS SHELXTL'
_computing_publication_material 'SIEMENS SHELXTL'
_computing_structure_refinement 'SHELXL-97 (Sheldrick, 2008)'
_computing_structure_solution 'SHELXS-97 (Sheldrick, 2008)'
_diffrn_ambient_temperature 296(2)
_diffrn_measured_fraction_theta_full 0.976
_diffrn_measured_fraction_theta_max 0.976
_diffrn_measurement_device_type 'BRUKER KAPPA APEXII DUO DIFFRACTOMETER'
_diffrn_measurement_method 'PHI & OMEGA SCAN'
_diffrn_radiation_monochromator graphite
_diffrn_radiation_source 'fine-focus sealed tube'
_diffrn_radiation_type MoK\a
_diffrn_radiation_wavelength 0.71073
_diffrn_reflns_av_R_equivalents 0.0411
_diffrn_reflns_av_sigmaI/netI 0.0574
_diffrn_reflns_limit_h_max 7
_diffrn_reflns_limit_h_min -11
_diffrn_reflns_limit_k_max 11
_diffrn_reflns_limit_k_min -13
_diffrn_reflns_limit_l_max 21
_diffrn_reflns_limit_l_min -20
_diffrn_reflns_number 26626
_diffrn_reflns_theta_full 25.25
_diffrn_reflns_theta_max 25.25
_diffrn_reflns_theta_min 1.20
_exptl_absorpt_coefficient_mu 0.733
_exptl_absorpt_correction_T_max 0.7456
_exptl_absorpt_correction_T_min 0.6798
_exptl_absorpt_correction_type multi-scan
_exptl_crystal_colour red
_exptl_crystal_density_diffrn 1.230
_exptl_crystal_density_method 'not measured'
_exptl_crystal_description block
_exptl_crystal_F_000 750
_exptl_crystal_size_max 0.40
_exptl_crystal_size_mid 0.30
_exptl_crystal_size_min 0.20
_refine_diff_density_max 0.347
_refine_diff_density_min -0.523
_refine_diff_density_rms 0.063
_refine_ls_extinction_method none
_refine_ls_goodness_of_fit_ref 1.005
_refine_ls_hydrogen_treatment riding
_refine_ls_matrix_type full
_refine_ls_number_parameters 424
_refine_ls_number_reflns 6810
_refine_ls_number_restraints 0
_refine_ls_restrained_S_all 1.005
_refine_ls_R_factor_all 0.1086
_refine_ls_R_factor_gt 0.0517
_refine_ls_shift/su_max 0.000
_refine_ls_shift/su_mean 0.000
_refine_ls_structure_factor_coef Fsqd
_refine_ls_weighting_details 'calc w=1/[\s^2^(Fo^2^)+(0.1128P)^2^+0.0000P] where P=(Fo^2^+2Fc^2^)/3'
_refine_ls_weighting_scheme calc
_refine_ls_wR_factor_gt 0.1498
_refine_ls_wR_factor_ref 0.1908
_reflns_number_gt 3878
_reflns_number_total 6810
_reflns_threshold_expression >2sigma(I)
_cod_data_source_file om6b00545_si_003.cif
_cod_data_source_block '[2][CuCl2]'
_cod_depositor_comments
;
The following automatic conversions were performed:

data item '_symmetry_cell_setting' value 'Triclinic' was changed to
'triclinic' in accordance with the
/home/saulius/struct/COD-crude-data/automatic-downloads/DataCite-retrospective/ACS/depositions/lib/dictionaries/cif_core.dic
dictionary named 'cif_core.dic' version 2.4.2 last updated on
2011-04-26.

Automatic conversion script
Id: cif_fix_values 6909 2019-04-08 15:41:33Z antanas 
;
_cod_original_sg_symbol_H-M P-1
_cod_database_code 4088902

loop_
_symmetry_equiv_pos_as_xyz
'x, y, z'
'-x, -y, -z'

loop_
_atom_site_label
_atom_site_type_symbol
_atom_site_fract_x
_atom_site_fract_y
_atom_site_fract_z
_atom_site_U_iso_or_equiv
_atom_site_adp_type
_atom_site_occupancy
_atom_site_symmetry_multiplicity
_atom_site_calc_flag
_atom_site_refinement_flags
Cu1 Cu 0.06396(6) 0.17065(5) 0.65321(4) 0.0786(3) Uani 1 1 d .
N1 N 0.6888(2) 0.2985(2) 0.22437(14) 0.0338(6) Uani 1 1 d .
N2 N 0.3376(3) 0.3512(2) 0.31012(15) 0.0371(6) Uani 1 1 d .
N3 N 0.3568(3) 0.1562(2) 0.30661(15) 0.0380(7) Uani 1 1 d .
C1 C 0.7543(3) 0.2504(3) 0.09012(19) 0.0371(8) Uani 1 1 d .
C2 C 0.5940(3) 0.2246(3) 0.12665(18) 0.0341(7) Uani 1 1 d .
C11 C 0.8047(3) 0.2820(3) 0.15775(19) 0.0374(8) Uani 1 1 d .
C12 C 0.9528(3) 0.2537(3) 0.1592(2) 0.0486(9) Uani 1 1 d .
C13 C 1.0479(4) 0.3110(4) 0.0840(2) 0.0687(12) Uani 1 1 d .
H13A H 1.0272 0.3970 0.0831 0.103 Uiso 1 1 calc R
H13B H 1.0338 0.2799 0.0379 0.103 Uiso 1 1 calc R
H13C H 1.1415 0.2916 0.0846 0.103 Uiso 1 1 calc R
C14 C 0.9883(4) 0.1158(4) 0.1600(3) 0.0705(12) Uani 1 1 d .
H14A H 0.9298 0.0794 0.2061 0.106 Uiso 1 1 calc R
H14B H 1.0818 0.0974 0.1609 0.106 Uiso 1 1 calc R
H14C H 0.9752 0.0847 0.1136 0.106 Uiso 1 1 calc R
C15 C 0.9906(4) 0.2971(4) 0.2305(2) 0.0617(11) Uani 1 1 d .
H15A H 0.9339 0.2635 0.2783 0.093 Uiso 1 1 calc R
H15B H 0.9765 0.3836 0.2307 0.093 Uiso 1 1 calc R
H15C H 1.0847 0.2715 0.2269 0.093 Uiso 1 1 calc R
C16 C 0.6964(3) 0.3734(3) 0.28848(18) 0.0368(8) Uani 1 1 d .
C17 C 0.7278(3) 0.4941(3) 0.2696(2) 0.0433(9) Uani 1 1 d .
C18 C 0.7324(4) 0.5632(3) 0.3305(2) 0.0545(10) Uani 1 1 d .
H18A H 0.7500 0.6436 0.3198 0.065 Uiso 1 1 calc R
C19 C 0.7117(4) 0.5157(4) 0.4067(2) 0.0593(11) Uani 1 1 d .
H19A H 0.7184 0.5632 0.4464 0.071 Uiso 1 1 calc R
C20 C 0.6815(4) 0.3988(3) 0.4244(2) 0.0534(10) Uani 1 1 d .
H20A H 0.6671 0.3681 0.4762 0.064 Uiso 1 1 calc R
C21 C 0.6718(3) 0.3248(3) 0.36610(19) 0.0406(8) Uani 1 1 d .
C22 C 0.6376(4) 0.1962(3) 0.3927(2) 0.0441(9) Uani 1 1 d .
H22A H 0.6285 0.1558 0.3472 0.053 Uiso 1 1 calc R
C23 C 0.7513(4) 0.1252(4) 0.4232(2) 0.0623(11) Uani 1 1 d .
H23A H 0.8360 0.1245 0.3825 0.094 Uiso 1 1 calc R
H23B H 0.7290 0.0439 0.4376 0.094 Uiso 1 1 calc R
H23C H 0.7603 0.1628 0.4685 0.094 Uiso 1 1 calc R
C24 C 0.5019(4) 0.1978(3) 0.4565(2) 0.0552(10) Uani 1 1 d .
H24A H 0.4311 0.2413 0.4364 0.083 Uiso 1 1 calc R
H24B H 0.5092 0.2365 0.5018 0.083 Uiso 1 1 calc R
H24C H 0.4798 0.1165 0.4714 0.083 Uiso 1 1 calc R
C25 C 0.7601(4) 0.5561(3) 0.1865(2) 0.0532(10) Uani 1 1 d .
H25A H 0.7682 0.4945 0.1483 0.064 Uiso 1 1 calc R
C26 C 0.8944(5) 0.6146(4) 0.1654(3) 0.0743(13) Uani 1 1 d .
H26A H 0.9674 0.5550 0.1702 0.111 Uiso 1 1 calc R
H26B H 0.8874 0.6780 0.2007 0.111 Uiso 1 1 calc R
H26C H 0.9129 0.6475 0.1121 0.111 Uiso 1 1 calc R
C27 C 0.6471(5) 0.6522(4) 0.1773(2) 0.0692(12) Uani 1 1 d .
H27A H 0.5621 0.6167 0.1890 0.104 Uiso 1 1 calc R
H27B H 0.6685 0.6855 0.1241 0.104 Uiso 1 1 calc R
H27C H 0.6393 0.7151 0.2131 0.104 Uiso 1 1 calc R
C28 C 0.4225(3) 0.2553(3) 0.27814(18) 0.0336(7) Uani 1 1 d .
C29 C 0.3685(4) 0.4782(3) 0.2875(2) 0.0453(9) Uani 1 1 d .
H29A H 0.4604 0.4742 0.2511 0.054 Uiso 1 1 calc R
C30 C 0.3746(4) 0.5456(3) 0.3582(2) 0.0594(11) Uani 1 1 d .
H30A H 0.4379 0.5012 0.3836 0.089 Uiso 1 1 calc R
H30B H 0.2856 0.5542 0.3948 0.089 Uiso 1 1 calc R
H30C H 0.4043 0.6240 0.3406 0.089 Uiso 1 1 calc R
C31 C 0.2722(4) 0.5406(3) 0.2415(2) 0.0612(11) Uani 1 1 d .
H31A H 0.2753 0.4936 0.1975 0.092 Uiso 1 1 calc R
H31B H 0.2998 0.6192 0.2226 0.092 Uiso 1 1 calc R
H31C H 0.1807 0.5484 0.2754 0.092 Uiso 1 1 calc R
C32 C 0.2198(3) 0.3120(3) 0.3602(2) 0.0419(8) Uani 1 1 d .
C33 C 0.1002(4) 0.3921(4) 0.4069(2) 0.0628(11) Uani 1 1 d .
H33A H 0.0306 0.3433 0.4369 0.094 Uiso 1 1 calc R
H33B H 0.0640 0.4466 0.3714 0.094 Uiso 1 1 calc R
H33C H 0.1302 0.4374 0.4421 0.094 Uiso 1 1 calc R
C34 C 0.2320(3) 0.1905(3) 0.3585(2) 0.0423(8) Uani 1 1 d .
C35 C 0.1306(4) 0.1057(4) 0.4045(3) 0.0654(12) Uani 1 1 d .
H35A H 0.0519 0.1513 0.4362 0.098 Uiso 1 1 calc R
H35B H 0.1721 0.0518 0.4381 0.098 Uiso 1 1 calc R
H35C H 0.1032 0.0599 0.3685 0.098 Uiso 1 1 calc R
C36 C 0.4102(4) 0.0312(3) 0.2832(2) 0.0438(9) Uani 1 1 d .
H36A H 0.4986 0.0365 0.2440 0.053 Uiso 1 1 calc R
C37 C 0.3190(4) -0.0225(4) 0.2432(2) 0.0632(11) Uani 1 1 d .
H37A H 0.3067 0.0299 0.1996 0.095 Uiso 1 1 calc R
H37B H 0.2319 -0.0317 0.2803 0.095 Uiso 1 1 calc R
H37C H 0.3605 -0.1000 0.2243 0.095 Uiso 1 1 calc R
C38 C 0.4368(4) -0.0506(3) 0.3513(2) 0.0626(11) Uani 1 1 d .
H38A H 0.4966 -0.0147 0.3747 0.094 Uiso 1 1 calc R
H38B H 0.4788 -0.1277 0.3320 0.094 Uiso 1 1 calc R
H38C H 0.3519 -0.0609 0.3903 0.094 Uiso 1 1 calc R
B3 B 0.6269(4) 0.3584(4) 0.0716(2) 0.0402(9) Uani 1 1 d .
H3 H 0.6029 0.4489 0.0956 0.048 Uiso 1 1 calc R
B4 B 0.7773(4) 0.3210(4) -0.0027(2) 0.0470(10) Uani 1 1 d .
H4 H 0.8519 0.3870 -0.0270 0.056 Uiso 1 1 calc R
B5 B 0.8310(5) 0.1636(4) 0.0105(2) 0.0491(11) Uani 1 1 d .
H5 H 0.9396 0.1291 -0.0056 0.059 Uiso 1 1 calc R
B6 B 0.7101(4) 0.1030(4) 0.0941(2) 0.0417(10) Uani 1 1 d .
H6 H 0.7395 0.0286 0.1324 0.050 Uiso 1 1 calc R
B7 B 0.4964(4) 0.2735(4) 0.0627(2) 0.0463(10) Uani 1 1 d .
H7 H 0.3879 0.3082 0.0811 0.056 Uiso 1 1 calc R
B8 B 0.6160(4) 0.3332(4) -0.0222(2) 0.0500(11) Uani 1 1 d .
H8 H 0.5857 0.4070 -0.0605 0.060 Uiso 1 1 calc R
B9 B 0.7401(5) 0.2134(4) -0.0615(3) 0.0543(12) Uani 1 1 d .
H9 H 0.7897 0.2094 -0.1251 0.065 Uiso 1 1 calc R
B10 B 0.6995(5) 0.0801(4) -0.0006(3) 0.0517(11) Uani 1 1 d .
H10 H 0.7236 -0.0099 -0.0252 0.062 Uiso 1 1 calc R
B11 B 0.5482(4) 0.1176(4) 0.0759(2) 0.0451(10) Uani 1 1 d .
H11 H 0.4730 0.0529 0.1024 0.054 Uiso 1 1 calc R
B12 B 0.5650(5) 0.1846(4) -0.0204(2) 0.0513(11) Uani 1 1 d .
H12 H 0.5011 0.1623 -0.0573 0.062 Uiso 1 1 calc R
B13 B 0.5667(4) 0.2584(3) 0.2153(2) 0.0334(8) Uani 1 1 d .
Cl1 Cl -0.08466(13) 0.23223(11) 0.59492(8) 0.0861(4) Uani 1 1 d .
Cl2 Cl 0.21339(15) 0.10762(12) 0.71080(10) 0.1044(5) Uani 1 1 d .

loop_
_atom_site_aniso_label
_atom_site_aniso_U_11
_atom_site_aniso_U_22
_atom_site_aniso_U_33
_atom_site_aniso_U_23
_atom_site_aniso_U_13
_atom_site_aniso_U_12
Cu1 0.0854(5) 0.0530(4) 0.0891(5) -0.0069(3) -0.0061(3) -0.0134(3)
N1 0.0380(15) 0.0386(16) 0.0241(15) 0.0041(12) -0.0083(12) -0.0048(11)
N2 0.0405(16) 0.0399(17) 0.0295(16) 0.0036(13) -0.0082(12) -0.0045(12)
N3 0.0383(16) 0.0413(17) 0.0342(17) 0.0051(13) -0.0102(12) -0.0066(12)
C1 0.0379(19) 0.043(2) 0.0280(19) 0.0019(15) -0.0055(14) -0.0058(14)
C2 0.0355(18) 0.0381(19) 0.0283(19) -0.0002(15) -0.0077(14) -0.0051(13)
C11 0.0352(19) 0.047(2) 0.0305(19) -0.0026(15) -0.0083(14) -0.0068(14)
C12 0.038(2) 0.066(3) 0.043(2) -0.0031(19) -0.0131(16) -0.0068(17)
C13 0.047(2) 0.103(4) 0.053(3) -0.008(2) -0.0023(19) -0.020(2)
C14 0.060(3) 0.069(3) 0.087(3) -0.001(2) -0.036(2) 0.012(2)
C15 0.050(2) 0.085(3) 0.056(3) -0.003(2) -0.0240(19) -0.007(2)
C16 0.044(2) 0.043(2) 0.0253(19) -0.0023(15) -0.0111(14) -0.0080(14)
C17 0.049(2) 0.049(2) 0.034(2) 0.0019(17) -0.0125(16) -0.0111(16)
C18 0.068(3) 0.047(2) 0.052(3) -0.008(2) -0.018(2) -0.0152(18)
C19 0.085(3) 0.059(3) 0.041(3) -0.012(2) -0.026(2) -0.013(2)
C20 0.076(3) 0.056(3) 0.033(2) -0.0009(18) -0.0194(19) -0.0132(19)
C21 0.048(2) 0.046(2) 0.030(2) 0.0010(16) -0.0140(15) -0.0092(15)
C22 0.060(2) 0.045(2) 0.032(2) 0.0056(16) -0.0202(17) -0.0086(16)
C23 0.075(3) 0.060(3) 0.056(3) 0.010(2) -0.030(2) -0.001(2)
C24 0.068(3) 0.061(3) 0.038(2) 0.0080(19) -0.0139(19) -0.0170(19)
C25 0.071(3) 0.052(2) 0.040(2) 0.0058(18) -0.0146(18) -0.0244(19)
C26 0.085(3) 0.069(3) 0.060(3) 0.008(2) 0.001(2) -0.031(2)
C27 0.093(3) 0.055(3) 0.060(3) 0.020(2) -0.022(2) -0.021(2)
C28 0.0408(19) 0.0378(19) 0.0227(18) 0.0046(14) -0.0104(14) -0.0052(15)
C29 0.058(2) 0.037(2) 0.036(2) 0.0018(16) -0.0055(17) -0.0041(16)
C30 0.068(3) 0.054(2) 0.055(3) -0.011(2) -0.012(2) -0.0034(19)
C31 0.072(3) 0.056(3) 0.051(3) 0.014(2) -0.017(2) 0.002(2)
C32 0.0343(19) 0.054(2) 0.033(2) 0.0047(17) -0.0049(15) -0.0017(15)
C33 0.049(2) 0.070(3) 0.056(3) -0.005(2) 0.0040(19) 0.0029(19)
C34 0.036(2) 0.055(2) 0.034(2) 0.0059(17) -0.0057(15) -0.0081(15)
C35 0.051(2) 0.062(3) 0.071(3) 0.014(2) 0.002(2) -0.0134(19)
C36 0.050(2) 0.040(2) 0.040(2) 0.0009(16) -0.0087(16) -0.0083(15)
C37 0.067(3) 0.065(3) 0.059(3) -0.003(2) -0.012(2) -0.024(2)
C38 0.076(3) 0.047(2) 0.063(3) 0.010(2) -0.021(2) -0.0017(19)
B3 0.042(2) 0.041(2) 0.036(2) 0.0072(18) -0.0107(17) -0.0043(17)
B4 0.056(3) 0.059(3) 0.023(2) 0.0038(19) -0.0041(18) -0.009(2)
B5 0.054(3) 0.060(3) 0.029(2) -0.005(2) -0.0045(19) -0.004(2)
B6 0.045(2) 0.041(2) 0.038(2) -0.0029(18) -0.0104(18) 0.0006(17)
B7 0.050(3) 0.054(3) 0.039(3) -0.004(2) -0.0192(19) -0.0021(19)
B8 0.063(3) 0.058(3) 0.029(2) 0.002(2) -0.018(2) 0.001(2)
B9 0.061(3) 0.068(3) 0.031(3) -0.006(2) -0.007(2) -0.009(2)
B10 0.063(3) 0.054(3) 0.039(3) -0.012(2) -0.014(2) -0.002(2)
B11 0.057(3) 0.046(3) 0.037(2) -0.0050(19) -0.017(2) -0.0119(19)
B12 0.064(3) 0.066(3) 0.028(2) -0.006(2) -0.018(2) -0.005(2)
B13 0.042(2) 0.032(2) 0.027(2) 0.0047(16) -0.0119(16) -0.0045(16)
Cl1 0.0954(9) 0.0745(8) 0.0741(9) 0.0001(6) -0.0039(7) 0.0024(6)
Cl2 0.1095(11) 0.0679(9) 0.1448(14) -0.0128(8) -0.0464(10) -0.0106(7)

loop_
_atom_type_symbol
_atom_type_description
_atom_type_scat_dispersion_real
_atom_type_scat_dispersion_imag
_atom_type_scat_source
C C 0.0033 0.0016 'International Tables Vol C Tables 4.2.6.8 and 6.1.1.4'
H H 0.0000 0.0000 'International Tables Vol C Tables 4.2.6.8 and 6.1.1.4'
B B 0.0013 0.0007 'International Tables Vol C Tables 4.2.6.8 and 6.1.1.4'
N N 0.0061 0.0033 'International Tables Vol C Tables 4.2.6.8 and 6.1.1.4'
Cu Cu 0.3201 1.2651 'International Tables Vol C Tables 4.2.6.8 and 6.1.1.4'
Cl Cl 0.1484 0.1585 'International Tables Vol C Tables 4.2.6.8 and 6.1.1.4'

loop_
_geom_angle_atom_site_label_1
_geom_angle_atom_site_label_2
_geom_angle_atom_site_label_3
_geom_angle
Cl1 Cu1 Cl2 179.43(6)
B13 N1 C11 114.7(3)
B13 N1 C16 125.2(3)
C11 N1 C16 119.1(2)
C28 N2 C32 109.6(3)
C28 N2 C29 122.8(3)
C32 N2 C29 127.4(3)
C28 N3 C34 109.3(3)
C28 N3 C36 124.7(3)
C34 N3 C36 126.1(3)
C11 C1 C2 106.9(2)
C11 C1 B5 131.3(3)
C2 C1 B5 110.9(3)
C11 C1 B4 128.7(3)
C2 C1 B4 109.9(3)
B5 C1 B4 62.9(2)
C11 C1 B6 115.4(3)
C2 C1 B6 61.0(2)
B5 C1 B6 62.1(2)
B4 C1 B6 113.2(3)
C11 C1 B3 112.1(3)
C2 C1 B3 61.4(2)
B5 C1 B3 112.5(3)
B4 C1 B3 60.5(2)
B6 C1 B3 112.6(3)
B13 C2 C1 101.7(2)
B13 C2 B11 137.4(3)
C1 C2 B11 111.9(3)
B13 C2 B6 117.8(3)
C1 C2 B6 62.6(2)
B11 C2 B6 61.5(2)
B13 C2 B7 127.3(3)
C1 C2 B7 112.2(3)
B11 C2 B7 62.2(2)
B6 C2 B7 113.3(3)
B13 C2 B3 105.1(2)
C1 C2 B3 62.7(2)
B11 C2 B3 113.0(3)
B6 C2 B3 115.0(3)
B7 C2 B3 61.5(2)
N1 C11 C1 107.5(3)
N1 C11 C12 126.7(3)
C1 C11 C12 122.2(3)
C11 C12 C15 116.2(3)
C11 C12 C14 109.1(3)
C15 C12 C14 105.9(3)
C11 C12 C13 109.7(3)
C15 C12 C13 106.8(3)
C14 C12 C13 108.8(3)
C21 C16 C17 121.4(3)
C21 C16 N1 120.0(3)
C17 C16 N1 118.6(3)
C18 C17 C16 117.7(3)
C18 C17 C25 116.3(3)
C16 C17 C25 126.0(3)
C19 C18 C17 121.5(4)
C20 C19 C18 120.3(3)
C19 C20 C21 121.3(3)
C20 C21 C16 117.8(3)
C20 C21 C22 116.6(3)
C16 C21 C22 125.6(3)
C21 C22 C24 110.2(3)
C21 C22 C23 111.1(3)
C24 C22 C23 110.2(3)
C27 C25 C26 108.2(3)
C27 C25 C17 112.0(3)
C26 C25 C17 112.6(3)
N3 C28 N2 106.6(3)
N3 C28 B13 126.4(3)
N2 C28 B13 126.9(3)
N2 C29 C30 111.7(3)
N2 C29 C31 110.7(3)
C30 C29 C31 114.5(3)
C34 C32 N2 107.1(3)
C34 C32 C33 127.4(3)
N2 C32 C33 125.5(3)
C32 C34 N3 107.4(3)
C32 C34 C35 127.3(3)
N3 C34 C35 125.4(3)
N3 C36 C37 111.4(3)
N3 C36 C38 113.0(3)
C37 C36 C38 111.6(3)
B8 B3 C2 106.1(3)
B8 B3 B4 60.7(2)
C2 B3 B4 104.4(3)
B8 B3 C1 105.9(3)
C2 B3 C1 55.95(18)
B4 B3 C1 59.1(2)
B8 B3 B7 61.5(2)
C2 B3 B7 59.0(2)
B4 B3 B7 109.6(3)
C1 B3 B7 104.7(3)
C1 B4 B3 60.5(2)
C1 B4 B8 105.7(3)
B3 B4 B8 59.0(2)
C1 B4 B9 104.7(3)
B3 B4 B9 107.4(3)
B8 B4 B9 60.1(2)
C1 B4 B5 58.2(2)
B3 B4 B5 108.6(3)
B8 B4 B5 108.4(3)
B9 B4 B5 60.1(2)
C1 B5 B10 104.7(3)
C1 B5 B6 59.7(2)
B10 B5 B6 58.4(2)
C1 B5 B9 104.7(3)
B10 B5 B9 60.1(2)
B6 B5 B9 106.8(3)
C1 B5 B4 58.9(2)
B10 B5 B4 107.4(3)
B6 B5 B4 108.0(3)
B9 B5 B4 59.4(2)
C2 B6 B10 105.7(3)
C2 B6 C1 56.37(19)
B10 B6 C1 105.1(3)
C2 B6 B11 59.2(2)
B10 B6 B11 61.2(2)
C1 B6 B11 105.1(3)
C2 B6 B5 103.9(3)
B10 B6 B5 60.6(2)
C1 B6 B5 58.1(2)
B11 B6 B5 109.3(3)
C2 B7 B12 104.7(3)
C2 B7 B3 59.5(2)
B12 B7 B3 107.3(3)
C2 B7 B11 58.8(2)
B12 B7 B11 60.1(2)
B3 B7 B11 108.6(3)
C2 B7 B8 104.0(3)
B12 B7 B8 60.4(2)
B3 B7 B8 58.3(2)
B11 B7 B8 108.2(3)
B3 B8 B4 60.3(2)
B3 B8 B9 108.6(3)
B4 B8 B9 60.4(2)
B3 B8 B12 107.8(3)
B4 B8 B12 108.5(3)
B9 B8 B12 60.4(2)
B3 B8 B7 60.2(2)
B4 B8 B7 108.2(3)
B9 B8 B7 107.7(3)
B12 B8 B7 59.1(2)
B8 B9 B4 59.5(2)
B8 B9 B10 108.3(3)
B4 B9 B10 107.9(3)
B8 B9 B12 60.2(2)
B4 B9 B12 107.6(3)
B10 B9 B12 60.2(2)
B8 B9 B5 108.2(3)
B4 B9 B5 60.5(2)
B10 B9 B5 59.6(2)
B12 B9 B5 107.9(3)
B6 B10 B5 61.0(2)
B6 B10 B11 59.9(2)
B5 B10 B11 108.5(3)
B6 B10 B9 109.0(3)
B5 B10 B9 60.3(2)
B11 B10 B9 107.9(3)
B6 B10 B12 108.0(3)
B5 B10 B12 108.4(3)
B11 B10 B12 59.5(2)
B9 B10 B12 60.0(3)
C2 B11 B6 59.3(2)
C2 B11 B12 104.4(3)
B6 B11 B12 108.1(3)
C2 B11 B7 59.0(2)
B6 B11 B7 108.9(3)
B12 B11 B7 59.5(2)
C2 B11 B10 103.9(3)
B6 B11 B10 58.9(2)
B12 B11 B10 60.6(2)
B7 B11 B10 107.9(3)
B7 B12 B11 60.3(2)
B7 B12 B8 60.5(2)
B11 B12 B8 108.4(3)
B7 B12 B9 108.1(3)
B11 B12 B9 108.0(3)
B8 B12 B9 59.4(2)
B7 B12 B10 108.0(3)
B11 B12 B10 59.9(2)
B8 B12 B10 107.4(3)
B9 B12 B10 59.8(3)
N1 B13 C2 107.9(3)
N1 B13 C28 128.5(3)
C2 B13 C28 123.4(3)

loop_
_geom_bond_atom_site_label_1
_geom_bond_atom_site_label_2
_geom_bond_distance
Cu1 Cl1 2.0891(15)
Cu1 Cl2 2.0911(16)
N1 B13 1.426(4)
N1 C11 1.426(4)
N1 C16 1.479(4)
N2 C28 1.353(4)
N2 C32 1.378(4)
N2 C29 1.489(4)
N3 C28 1.351(4)
N3 C34 1.383(4)
N3 C36 1.486(4)
C1 C11 1.502(4)
C1 C2 1.638(4)
C1 B5 1.718(5)
C1 B4 1.731(5)
C1 B6 1.747(5)
C1 B3 1.757(5)
C2 B13 1.578(5)
C2 B11 1.721(5)
C2 B6 1.721(5)
C2 B7 1.725(5)
C2 B3 1.735(5)
C11 C12 1.520(4)
C12 C15 1.538(5)
C12 C14 1.542(5)
C12 C13 1.555(5)
C16 C21 1.401(4)
C16 C17 1.415(5)
C17 C18 1.384(5)
C17 C25 1.539(5)
C18 C19 1.377(5)
C19 C20 1.369(5)
C20 C21 1.396(5)
C21 C22 1.526(5)
C22 C24 1.526(5)
C22 C23 1.532(5)
C25 C27 1.522(5)
C25 C26 1.528(5)
C28 B13 1.585(5)
C29 C30 1.522(5)
C29 C31 1.523(5)
C32 C34 1.350(5)
C32 C33 1.511(5)
C34 C35 1.508(5)
C36 C37 1.510(5)
C36 C38 1.521(5)
B3 B8 1.734(6)
B3 B4 1.756(6)
B3 B7 1.769(6)
B4 B8 1.764(6)
B4 B9 1.780(6)
B4 B5 1.799(6)
B5 B10 1.780(6)
B5 B6 1.788(6)
B5 B9 1.793(6)
B6 B10 1.742(6)
B6 B11 1.759(6)
B7 B12 1.765(6)
B7 B11 1.779(6)
B7 B8 1.791(6)
B8 B9 1.775(6)
B8 B12 1.789(6)
B9 B10 1.788(7)
B9 B12 1.793(6)
B10 B11 1.783(6)
B10 B12 1.795(6)
B11 B12 1.776(6)
